data_4512182
loop_
_publ_author_name
'Madura, Izabela D.'
'Czerwi\'nska, Karolina'
'So\/lda\'nska, Dominika'

_publ_section_title
;
 Hydrogen-Bonded Dimeric Synthon of Fluoro-Substituted Phenylboronic Acids
 versus Supramolecular Organization in Crystals
;
_journal_issue 11
_journal_name_full 'Crystal Growth &amp; Design'
_journal_page_first 5912
_journal_paper_doi 10.1021/cg501132d
_journal_volume 14
_journal_year 2014
_chemical_formula_moiety 'C6 H5 B F2 O2'
_chemical_formula_sum 'C6 H5 B F2 O2'
_chemical_formula_weight 157.91
_chemical_name_common 'diorthofluorophenylboronic acid'
_chemical_name_systematic '2,6-difluorophenylboronic acid'
_space_group_crystal_system monoclinic
_space_group_IT_number 14
_space_group_name_Hall '-P 2yn'
_space_group_name_H-M_alt 'P 1 21/n 1'
_symmetry_space_group_name_Hall '-P 2yn'
_symmetry_space_group_name_H-M 'P 1 21/n 1'
_atom_sites_solution_hydrogens geom
_atom_sites_solution_primary direct
_atom_sites_solution_secondary difmap
_audit_creation_method
;
Olex2 1.2-beta
(compiled 2013.12.10 svn.r2850 for OlexSys, GUI svn.r4736)
;
_cell_angle_alpha 90.00
_cell_angle_beta 91.897(3)
_cell_angle_gamma 90.00
_cell_formula_units_Z 4
_cell_length_a 5.02719(16)
_cell_length_b 5.39423(15)
_cell_length_c 23.2334(7)
_cell_measurement_reflns_used 3375
_cell_measurement_temperature 100(2)
_cell_measurement_theta_max 67.1280
_cell_measurement_theta_min 3.8041
_cell_volume 629.69(3)
_computing_cell_refinement
;
CrysAlisPro, Oxford Diffraction Ltd.,
Version 1.171.34.41 (release 13-09-2010 CrysAlis171 .NET)
(compiled Sep 13 2010,14:28:38)
;
_computing_data_collection
;
CrysAlisPro, Oxford Diffraction Ltd.,
Version 1.171.34.41 (release 13-09-2010 CrysAlis171 .NET)
(compiled Sep 13 2010,14:28:38)
;
_computing_data_reduction
;
CrysAlisPro, Oxford Diffraction Ltd.,
Version 1.171.34.41 (release 13-09-2010 CrysAlis171 .NET)
(compiled Sep 13 2010,14:28:38)
;
_computing_molecular_graphics 'Olex2 (Dolomanov et al., 2009)'
_computing_publication_material 'Olex2 (Dolomanov et al., 2009)'
_computing_structure_refinement 'ShelXL (Sheldrick, 2008)'
_computing_structure_solution 'ShelXS (Sheldrick, 2008)'
_diffrn_ambient_temperature 100
_diffrn_detector_area_resol_mean 10.3347
_diffrn_measured_fraction_theta_full 0.996
_diffrn_measured_fraction_theta_max 0.996
_diffrn_measurement_details
;
  1 omega  -76.00  -31.00   1.0000    1.5000
omega____ theta____ kappa____ phi______ frames
    -      -41.0113  125.0000   60.0000 45

  2 omega  -91.00  -59.00   1.0000    1.5000
omega____ theta____ kappa____ phi______ frames
    -      -41.0113  125.0000  -60.0000 32

  3 omega   15.00  117.00   1.0000    1.5000
omega____ theta____ kappa____ phi______ frames
    -       41.0113   37.0000  -90.0000 102

  4 omega   24.00  117.00   1.0000    1.5000
omega____ theta____ kappa____ phi______ frames
    -       41.0113   37.0000    0.0000 93

  5 omega -119.00  -63.00   1.0000    4.0000
omega____ theta____ kappa____ phi______ frames
    -      -90.0000  125.0000 -120.0000 56

  6 omega   15.00  107.00   1.0000    4.0000
omega____ theta____ kappa____ phi______ frames
    -       93.5000  -77.0000  -60.0000 92

  7 omega   31.00   70.00   1.0000    4.0000
omega____ theta____ kappa____ phi______ frames
    -       93.5000  -45.0000  -60.0000 39

  8 omega   58.00  101.00   1.0000    4.0000
omega____ theta____ kappa____ phi______ frames
    -       93.5000  -88.0000  178.0000 43

  9 omega   38.00   75.00   1.0000    4.0000
omega____ theta____ kappa____ phi______ frames
    -       93.5000  -45.0000 -150.0000 37

 10 omega   68.00  132.00   1.0000    4.0000
omega____ theta____ kappa____ phi______ frames
    -       93.5000   45.0000  -30.0000 64

 11 omega   31.00   58.00   1.0000    4.0000
omega____ theta____ kappa____ phi______ frames
    -       93.5000  -45.0000 -180.0000 27

 12 omega   60.00  145.00   1.0000    4.0000
omega____ theta____ kappa____ phi______ frames
    -       93.5000   77.0000  150.0000 85

 13 omega   25.00   74.00   1.0000    4.0000
omega____ theta____ kappa____ phi______ frames
    -       93.5000  -45.0000  -30.0000 49

 14 omega  134.00  164.00   1.0000    4.0000
omega____ theta____ kappa____ phi______ frames
    -       93.5000   77.0000  -90.0000 30

 15 omega   36.00   63.00   1.0000    4.0000
omega____ theta____ kappa____ phi______ frames
    -       93.5000  -45.0000   60.0000 27

 16 omega  107.00  164.00   1.0000    4.0000
omega____ theta____ kappa____ phi______ frames
    -       93.5000  125.0000  -30.0000 57

 17 omega  137.00  162.00   1.0000    4.0000
omega____ theta____ kappa____ phi______ frames
    -       93.5000  125.0000    0.0000 25

 18 omega  146.00  177.00   1.0000    4.0000
omega____ theta____ kappa____ phi______ frames
    -       93.5000   15.0000  -90.0000 31

 19 omega   74.00  101.00   1.0000    4.0000
omega____ theta____ kappa____ phi______ frames
    -       93.5000  125.0000    0.0000 27

 20 omega   97.00  124.00   1.0000    4.0000
omega____ theta____ kappa____ phi______ frames
    -       93.5000   45.0000  120.0000 27

 21 omega   56.00   83.00   1.0000    4.0000
omega____ theta____ kappa____ phi______ frames
    -       93.5000 -102.0000  116.0000 27

 22 omega   36.00   64.00   1.0000    4.0000
omega____ theta____ kappa____ phi______ frames
    -       93.5000  -77.0000 -180.0000 28

 23 omega   61.00   88.00   1.0000    4.0000
omega____ theta____ kappa____ phi______ frames
    -       93.5000   15.0000  -90.0000 27

 24 omega   21.00   77.00   1.0000    4.0000
omega____ theta____ kappa____ phi______ frames
    -       93.5000  -45.0000   30.0000 56

 25 omega   10.00   38.00   1.0000    4.0000
omega____ theta____ kappa____ phi______ frames
    -       93.5000    0.0000 -150.0000 28

 26 omega   97.00  137.00   1.0000    4.0000
omega____ theta____ kappa____ phi______ frames
    -       93.5000  125.0000  -90.0000 40

 27 omega   86.00  111.00   1.0000    4.0000
omega____ theta____ kappa____ phi______ frames
    -       93.5000  125.0000  150.0000 25

 28 omega  108.00  168.00   1.0000    4.0000
omega____ theta____ kappa____ phi______ frames
    -       93.5000   45.0000   30.0000 60

 29 omega   88.00  117.00   1.0000    4.0000
omega____ theta____ kappa____ phi______ frames
    -       93.5000  -90.0000   65.0000 29

 30 omega   22.00   47.00   1.0000    4.0000
omega____ theta____ kappa____ phi______ frames
    -       93.5000  -90.0000   65.0000 25
;
_diffrn_measurement_device_type 'Xcalibur, Atlas, Gemini ultra'
_diffrn_measurement_method '\w scans'
_diffrn_orient_matrix_UB_11 -0.1120798000
_diffrn_orient_matrix_UB_12 -0.0320441000
_diffrn_orient_matrix_UB_13 -0.0621320000
_diffrn_orient_matrix_UB_21 -0.0704261000
_diffrn_orient_matrix_UB_22 -0.2716925000
_diffrn_orient_matrix_UB_23 0.0131694000
_diffrn_orient_matrix_UB_31 -0.2763878000
_diffrn_orient_matrix_UB_32 0.0820234000
_diffrn_orient_matrix_UB_33 0.0193001000
_diffrn_radiation_monochromator mirror
_diffrn_radiation_type CuK\a
_diffrn_radiation_wavelength 1.54184
_diffrn_reflns_av_R_equivalents 0.0273
_diffrn_reflns_av_unetI/netI 0.0643
_diffrn_reflns_limit_h_max 4
_diffrn_reflns_limit_h_min -5
_diffrn_reflns_limit_k_max 6
_diffrn_reflns_limit_k_min -6
_diffrn_reflns_limit_l_max 27
_diffrn_reflns_limit_l_min -27
_diffrn_reflns_number 5497
_diffrn_reflns_theta_full 67.24
_diffrn_reflns_theta_max 67.24
_diffrn_reflns_theta_min 3.81
_diffrn_source 'Enhance Ultra (Cu) X-ray Source'
_exptl_absorpt_coefficient_mu 1.390
_exptl_absorpt_correction_T_max 1.00000
_exptl_absorpt_correction_T_min 0.82954
_exptl_absorpt_correction_type multi-scan
_exptl_absorpt_process_details
;
CrysAlisPro, Oxford Diffraction Ltd.,
Version 1.171.34.41 (release 13-09-2010 CrysAlis171 .NET)
(compiled Sep 13 2010,14:28:38)
Empirical absorption correction using spherical harmonics,
 implemented in SCALE3 ABSPACK scaling algorithm.
;
_exptl_crystal_colour 'clear colourless'
_exptl_crystal_density_diffrn 1.666
_exptl_crystal_density_method 'not measured'
_exptl_crystal_description plate
_exptl_crystal_F_000 320
_exptl_crystal_size_max 0.2
_exptl_crystal_size_mid 0.1
_exptl_crystal_size_min 0.08
_refine_diff_density_max 0.247
_refine_diff_density_min -0.207
_refine_diff_density_rms 0.048
_refine_ls_extinction_method none
_refine_ls_goodness_of_fit_ref 1.050
_refine_ls_hydrogen_treatment mixed
_refine_ls_matrix_type full
_refine_ls_number_parameters 108
_refine_ls_number_reflns 1124
_refine_ls_number_restraints 0
_refine_ls_restrained_S_all 1.050
_refine_ls_R_factor_all 0.0361
_refine_ls_R_factor_gt 0.0324
_refine_ls_shift/su_max 0.000
_refine_ls_shift/su_mean 0.000
_refine_ls_structure_factor_coef Fsqd
_refine_ls_weighting_details 'calc w=1/[\s^2^(Fo^2^)+(0.0451P)^2^+0.3223P] where P=(Fo^2^+2Fc^2^)/3'
_refine_ls_weighting_scheme calc
_refine_ls_wR_factor_gt 0.0845
_refine_ls_wR_factor_ref 0.0875
_reflns_number_gt 1015
_reflns_number_total 1124
_reflns_threshold_expression >2sigma(I)
_cod_data_source_file cg501132d_si_001.cif
_cod_data_source_block 26Fpba
_cod_depositor_comments 'Adding full bibliography for 4512180--4512187.cif.'
_cod_database_code 4512182

loop_
_space_group_symop_id
_space_group_symop_operation_xyz
1 'x, y, z'
2 '-x+1/2, y+1/2, -z+1/2'
3 '-x, -y, -z'
4 'x-1/2, -y-1/2, z-1/2'

loop_
_atom_site_label
_atom_site_type_symbol
_atom_site_fract_x
_atom_site_fract_y
_atom_site_fract_z
_atom_site_U_iso_or_equiv
_atom_site_adp_type
_atom_site_occupancy
_atom_site_symmetry_multiplicity
_atom_site_calc_flag
_atom_site_refinement_flags_posn
F1 F 0.57880(17) 0.15321(16) 0.43367(4) 0.0228(3) Uani 1 1 d .
F2 F 1.31124(17) -0.16353(15) 0.33590(4) 0.0213(3) Uani 1 1 d .
O2 O 1.2287(2) -0.3299(2) 0.44639(5) 0.0208(3) Uani 1 1 d .
O1 O 0.7821(2) -0.3030(2) 0.46940(5) 0.0210(3) Uani 1 1 d .
C2 C 0.7512(3) 0.1608(3) 0.38986(6) 0.0179(3) Uani 1 1 d .
C5 C 1.0851(3) 0.1820(3) 0.29946(6) 0.0201(4) Uani 1 1 d .
H5 H 1.2016 0.1859 0.2681 0.024 Uiso 1 1 calc R
C1 C 0.9497(3) -0.0183(3) 0.38895(6) 0.0163(3) Uani 1 1 d .
C3 C 0.7129(3) 0.3466(3) 0.34960(7) 0.0208(4) Uani 1 1 d .
H3 H 0.5742 0.4647 0.3531 0.025 Uiso 1 1 calc R
C4 C 0.8829(3) 0.3552(3) 0.30400(7) 0.0220(4) Uani 1 1 d .
H4 H 0.8610 0.4809 0.2756 0.026 Uiso 1 1 calc R
C6 C 1.1118(3) 0.0038(3) 0.34185(6) 0.0169(3) Uani 1 1 d .
B1 B 0.9864(3) -0.2260(3) 0.43683(7) 0.0169(4) Uani 1 1 d .
H1 H 0.631(5) -0.260(4) 0.4603(9) 0.037(6) Uiso 1 1 d .
H2 H 1.218(4) -0.433(5) 0.4717(10) 0.046(6) Uiso 1 1 d .

loop_
_atom_site_aniso_label
_atom_site_aniso_U_11
_atom_site_aniso_U_22
_atom_site_aniso_U_33
_atom_site_aniso_U_23
_atom_site_aniso_U_13
_atom_site_aniso_U_12
F1 0.0221(5) 0.0186(5) 0.0281(5) 0.0013(3) 0.0077(4) 0.0043(3)
F2 0.0227(5) 0.0175(5) 0.0240(5) 0.0018(3) 0.0058(4) 0.0057(3)
O2 0.0179(6) 0.0189(6) 0.0256(6) 0.0095(4) 0.0019(4) 0.0008(4)
O1 0.0166(6) 0.0205(6) 0.0260(6) 0.0079(4) 0.0034(4) 0.0045(4)
C2 0.0176(8) 0.0147(7) 0.0213(7) -0.0015(5) 0.0011(6) -0.0024(5)
C5 0.0231(8) 0.0177(7) 0.0194(7) 0.0014(6) 0.0004(6) -0.0034(6)
C1 0.0180(8) 0.0117(7) 0.0191(7) 0.0002(5) -0.0020(5) -0.0017(6)
C3 0.0194(8) 0.0122(7) 0.0305(8) 0.0008(6) -0.0044(6) 0.0014(6)
C4 0.0257(9) 0.0149(7) 0.0248(8) 0.0055(6) -0.0060(6) -0.0036(6)
C6 0.0168(7) 0.0125(7) 0.0214(7) -0.0018(5) -0.0013(5) 0.0007(5)
B1 0.0190(9) 0.0135(8) 0.0181(8) -0.0012(6) 0.0002(6) 0.0001(6)

loop_
_atom_type_symbol
_atom_type_description
_atom_type_scat_dispersion_real
_atom_type_scat_dispersion_imag
_atom_type_scat_source
C C 0.0181 0.0091 'International Tables Vol C Tables 4.2.6.8 and 6.1.1.4'
H H 0.0000 0.0000 'International Tables Vol C Tables 4.2.6.8 and 6.1.1.4'
B B 0.0090 0.0039 'International Tables Vol C Tables 4.2.6.8 and 6.1.1.4'
F F 0.0727 0.0534 'International Tables Vol C Tables 4.2.6.8 and 6.1.1.4'
O O 0.0492 0.0322 'International Tables Vol C Tables 4.2.6.8 and 6.1.1.4'

loop_
_geom_angle_atom_site_label_1
_geom_angle_atom_site_label_2
_geom_angle_atom_site_label_3
_geom_angle
B1 O2 H2 108.6(16)
B1 O1 H1 118.8(16)
F1 C2 C1 117.80(12)
F1 C2 C3 116.83(13)
C3 C2 C1 125.37(14)
C4 C5 H5 121.0
C6 C5 H5 121.0
C6 C5 C4 118.00(14)
C2 C1 C6 113.08(13)
C2 C1 B1 123.20(13)
C6 C1 B1 123.73(13)
C2 C3 H3 121.1
C2 C3 C4 117.87(14)
C4 C3 H3 121.1
C5 C4 H4 119.7
C3 C4 C5 120.54(14)
C3 C4 H4 119.7
F2 C6 C5 116.41(13)
F2 C6 C1 118.44(12)
C5 C6 C1 125.14(14)
O2 B1 O1 118.31(14)
O2 B1 C1 119.43(14)
O1 B1 C1 122.26(14)

loop_
_geom_bond_atom_site_label_1
_geom_bond_atom_site_label_2
_geom_bond_distance
F1 C2 1.3591(17)
F2 C6 1.3594(16)
O2 B1 1.353(2)
O2 H2 0.81(3)
O1 B1 1.361(2)
O1 H1 0.82(2)
C2 C1 1.390(2)
C2 C3 1.380(2)
C5 H5 0.9500
C5 C4 1.387(2)
C5 C6 1.380(2)
C1 C6 1.391(2)
C1 B1 1.585(2)
C3 H3 0.9500
C3 C4 1.384(2)
C4 H4 0.9500

loop_
_geom_torsion_atom_site_label_1
_geom_torsion_atom_site_label_2
_geom_torsion_atom_site_label_3
_geom_torsion_atom_site_label_4
_geom_torsion
F1 C2 C1 C6 178.95(12)
F1 C2 C1 B1 -1.1(2)
F1 C2 C3 C4 -178.82(12)
C2 C1 C6 F2 -179.11(12)
C2 C1 C6 C5 -0.1(2)
C2 C1 B1 O2 -154.88(14)
C2 C1 B1 O1 24.5(2)
C2 C3 C4 C5 -0.1(2)
C1 C2 C3 C4 0.8(2)
C3 C2 C1 C6 -0.7(2)
C3 C2 C1 B1 179.29(14)
C4 C5 C6 F2 179.73(12)
C4 C5 C6 C1 0.7(2)
C6 C5 C4 C3 -0.5(2)
C6 C1 B1 O2 25.1(2)
C6 C1 B1 O1 -155.51(14)
B1 C1 C6 F2 0.9(2)
B1 C1 C6 C5 179.93(14)
